data_4129367
loop_
_publ_author_name
'H\"ubner, Alexander'
'Kaese, Thomas'
'Diefenbach, Martin'
'Endeward, Burkhard'
'Bolte, Michael'
'Lerner, Hans-Wolfram'
'Holthausen, Max C.'
'Wagner, Matthias'

_publ_section_title
;
 A preorganized ditopic borane as highly efficient one- or two-electron
 trap.
;
_journal_issue 10
_journal_name_full 'Journal of the American Chemical Society'
_journal_page_first 3705
_journal_page_last 3714
_journal_paper_doi 10.1021/jacs.5b01192
_journal_volume 137
_journal_year 2015
_chemical_formula_moiety 'C30 H28 B2, C16 H32 Li O4, C4 H8 O'
_chemical_formula_sum 'C50 H68 B2 Li O5'
_chemical_formula_weight 777.60
_space_group_crystal_system monoclinic
_space_group_IT_number 14
_space_group_name_Hall '-P 2yn'
_space_group_name_H-M_alt 'P 1 21/n 1'
_atom_sites_solution_hydrogens geom
_audit_creation_method SHELXL-2013
_cell_angle_alpha 90
_cell_angle_beta 104.485(4)
_cell_angle_gamma 90
_cell_formula_units_Z 4
_cell_length_a 10.8223(6)
_cell_length_b 24.5017(11)
_cell_length_c 17.7344(9)
_cell_measurement_reflns_used 38163
_cell_measurement_temperature 173(2)
_cell_measurement_theta_max 25.8
_cell_measurement_theta_min 2.1
_cell_volume 4553.1(4)
_computing_cell_refinement 'X-Area (Stoe & Cie, 2001)'
_computing_data_collection 'X-Area (Stoe & Cie, 2001)'
_computing_data_reduction 'X-Area (Stoe & Cie, 2001)'
_computing_molecular_graphics 'XP in SHELXTL-Plus (Sheldrick, 2008)'
_computing_publication_material SHELXL97
_computing_structure_refinement 'SHELXL (Sheldrick, 2008)'
_computing_structure_solution 'SHELXS (Sheldrick, 2008)'
_diffrn_ambient_temperature 173(2)
_diffrn_measured_fraction_theta_full 0.999
_diffrn_measured_fraction_theta_max 0.989
_diffrn_measurement_device_type 'STOE IPDS II two-circle-diffractometer'
_diffrn_measurement_method \w
_diffrn_radiation_type MoK\a
_diffrn_radiation_wavelength 0.71073
_diffrn_reflns_av_R_equivalents 0.0829
_diffrn_reflns_av_unetI/netI 0.0441
_diffrn_reflns_Laue_measured_fraction_full 0.999
_diffrn_reflns_Laue_measured_fraction_max 0.989
_diffrn_reflns_limit_h_max 12
_diffrn_reflns_limit_h_min -12
_diffrn_reflns_limit_k_max 29
_diffrn_reflns_limit_k_min -29
_diffrn_reflns_limit_l_max 21
_diffrn_reflns_limit_l_min -21
_diffrn_reflns_number 53086
_diffrn_reflns_point_group_measured_fraction_full 0.999
_diffrn_reflns_point_group_measured_fraction_max 0.989
_diffrn_reflns_theta_full 25.000
_diffrn_reflns_theta_max 25.321
_diffrn_reflns_theta_min 2.114
_diffrn_source 'Genix 3D I\mS microfocus X-ray source'
_exptl_absorpt_coefficient_mu 0.070
_exptl_absorpt_correction_T_max 0.995
_exptl_absorpt_correction_T_min 0.969
_exptl_absorpt_correction_type multi-scan
_exptl_absorpt_process_details 'X-Area (Stoe & Cie, 2001)'
_exptl_crystal_colour green-black
_exptl_crystal_density_diffrn 1.134
_exptl_crystal_density_method 'not measured'
_exptl_crystal_description block
_exptl_crystal_F_000 1684
_exptl_crystal_size_max 0.330
_exptl_crystal_size_mid 0.240
_exptl_crystal_size_min 0.150
_exptl_transmission_factor_max 0.942
_exptl_transmission_factor_min 0.921
_refine_diff_density_max 0.414
_refine_diff_density_min -0.441
_refine_diff_density_rms 0.048
_refine_ls_extinction_method none
_refine_ls_goodness_of_fit_ref 1.048
_refine_ls_hydrogen_treatment constr
_refine_ls_matrix_type full
_refine_ls_number_parameters 521
_refine_ls_number_reflns 8216
_refine_ls_number_restraints 0
_refine_ls_restrained_S_all 1.048
_refine_ls_R_factor_all 0.0988
_refine_ls_R_factor_gt 0.0779
_refine_ls_shift/su_max 0.001
_refine_ls_shift/su_mean 0.000
_refine_ls_structure_factor_coef Fsqd
_refine_ls_weighting_details 'w=1/[\s^2^(Fo^2^)+(0.1088P)^2^+2.7758P] where P=(Fo^2^+2Fc^2^)/3'
_refine_ls_weighting_scheme calc
_refine_ls_wR_factor_gt 0.1992
_refine_ls_wR_factor_ref 0.2138
_reflns_Friedel_coverage 0.000
_reflns_number_gt 6388
_reflns_number_total 8216
_reflns_threshold_expression 'I > 2\s(I)'
_cod_data_source_file ja5b01192_si_002.cif
_cod_data_source_block wa1881
_cod_original_sg_symbol_H-M 'P 21/n'
_cod_database_code 4129367
_shelx_space_group_comment
; 
The symmetry employed for this shelxl refinement is uniquely defined 
by the following loop, which should always be used as a source of 
symmetry information in preference to the above space-group names. 
They are only intended as comments. 
;
_shelx_estimated_absorpt_t_min 0.977
_shelx_estimated_absorpt_t_max 0.990
_shelxl_version_number 2013-3

loop_
_space_group_symop_operation_xyz
'x, y, z'
'-x+1/2, y+1/2, -z+1/2'
'-x, -y, -z'
'x-1/2, -y-1/2, z-1/2'

loop_
_atom_site_label
_atom_site_type_symbol
_atom_site_fract_x
_atom_site_fract_y
_atom_site_fract_z
_atom_site_U_iso_or_equiv
_atom_site_adp_type
_atom_site_occupancy
_atom_site_site_symmetry_order
_atom_site_calc_flag
_atom_site_refinement_flags_posn
_atom_site_refinement_flags_adp
_atom_site_refinement_flags_occupancy
_atom_site_disorder_assembly
_atom_site_disorder_group
B1 B 1.0994(3) 0.64563(11) 0.70312(16) 0.0353(6) Uani 1 1 d . . . . .
B2 B 0.9727(3) 0.58686(11) 0.73595(15) 0.0339(6) Uani 1 1 d . . . . .
C1 C 0.9611(2) 0.62449(10) 0.66266(13) 0.0331(5) Uani 1 1 d . . . . .
H1 H 0.8967 0.6539 0.6617 0.040 Uiso 1 1 calc R U . . .
C2 C 0.9410(2) 0.59864(10) 0.58197(13) 0.0355(5) Uani 1 1 d . . . . .
H2A H 0.9976 0.5664 0.5868 0.043 Uiso 1 1 calc R U . . .
H2B H 0.9693 0.6252 0.5476 0.043 Uiso 1 1 calc R U . . .
C3 C 0.8045(2) 0.58046(10) 0.54127(14) 0.0394(6) Uani 1 1 d . . . . .
C4 C 0.7132(3) 0.62864(13) 0.52641(17) 0.0525(7) Uani 1 1 d . . . . .
H4A H 0.7437 0.6560 0.4950 0.079 Uiso 1 1 calc R U . . .
H4B H 0.7089 0.6448 0.5762 0.079 Uiso 1 1 calc R U . . .
H4C H 0.6280 0.6162 0.4984 0.079 Uiso 1 1 calc R U . . .
C5 C 0.8095(3) 0.55517(15) 0.46342(18) 0.0647(9) Uani 1 1 d . . . . .
H5A H 0.8682 0.5240 0.4726 0.097 Uiso 1 1 calc R U . . .
H5B H 0.8395 0.5825 0.4317 0.097 Uiso 1 1 calc R U . . .
H5C H 0.7240 0.5427 0.4359 0.097 Uiso 1 1 calc R U . . .
C6 C 0.7555(3) 0.53845(13) 0.59059(19) 0.0564(8) Uani 1 1 d . . . . .
H6A H 0.8135 0.5071 0.6006 0.085 Uiso 1 1 calc R U . . .
H6B H 0.6701 0.5262 0.5626 0.085 Uiso 1 1 calc R U . . .
H6C H 0.7515 0.5551 0.6402 0.085 Uiso 1 1 calc R U . . .
C11 C 1.2325(2) 0.62853(10) 0.68821(14) 0.0376(5) Uani 1 1 d . . . . .
C12 C 1.3266(2) 0.66484(11) 0.73033(15) 0.0403(6) Uani 1 1 d . . . . .
C13 C 1.4538(3) 0.66137(12) 0.72816(18) 0.0501(7) Uani 1 1 d . . . . .
H13 H 1.5151 0.6860 0.7575 0.060 Uiso 1 1 calc R U . . .
C14 C 1.4901(3) 0.62164(13) 0.68279(19) 0.0556(7) Uani 1 1 d . . . . .
H14 H 1.5770 0.6184 0.6815 0.067 Uiso 1 1 calc R U . . .
C15 C 1.4000(3) 0.58674(12) 0.63939(19) 0.0537(7) Uani 1 1 d . . . . .
H15 H 1.4252 0.5602 0.6072 0.064 Uiso 1 1 calc R U . . .
C16 C 1.2729(3) 0.58982(11) 0.64192(16) 0.0448(6) Uani 1 1 d . . . . .
H16 H 1.2126 0.5652 0.6117 0.054 Uiso 1 1 calc R U . . .
C21 C 1.1362(2) 0.69606(10) 0.75902(14) 0.0365(5) Uani 1 1 d . . . . .
C22 C 1.2691(2) 0.70523(11) 0.77243(14) 0.0405(6) Uani 1 1 d . . . . .
C23 C 1.3287(3) 0.74882(12) 0.81678(17) 0.0518(7) Uani 1 1 d . . . . .
H23 H 1.4181 0.7541 0.8250 0.062 Uiso 1 1 calc R U . . .
C24 C 1.2575(3) 0.78439(13) 0.84886(18) 0.0565(8) Uani 1 1 d . . . . .
H24 H 1.2979 0.8142 0.8797 0.068 Uiso 1 1 calc R U . . .
C25 C 1.1271(3) 0.77681(12) 0.83626(17) 0.0512(7) Uani 1 1 d . . . . .
H25 H 1.0784 0.8016 0.8583 0.061 Uiso 1 1 calc R U . . .
C26 C 1.0669(3) 0.73329(11) 0.79172(15) 0.0437(6) Uani 1 1 d . . . . .
H26 H 0.9773 0.7288 0.7834 0.052 Uiso 1 1 calc R U . . .
C31 C 1.0296(2) 0.52776(10) 0.75513(13) 0.0341(5) Uani 1 1 d . . . . .
C32 C 1.0009(2) 0.50992(10) 0.82537(13) 0.0336(5) Uani 1 1 d . . . . .
C33 C 1.0313(2) 0.45816(11) 0.85469(15) 0.0400(6) Uani 1 1 d . . . . .
H33 H 1.0105 0.4472 0.9014 0.048 Uiso 1 1 calc R U . . .
C34 C 1.0923(3) 0.42216(11) 0.81578(16) 0.0456(6) Uani 1 1 d . . . . .
H34 H 1.1133 0.3864 0.8356 0.055 Uiso 1 1 calc R U . . .
C35 C 1.1225(2) 0.43854(11) 0.74764(16) 0.0438(6) Uani 1 1 d . . . . .
H35 H 1.1646 0.4139 0.7211 0.053 Uiso 1 1 calc R U . . .
C36 C 1.0919(2) 0.49050(11) 0.71798(15) 0.0401(6) Uani 1 1 d . . . . .
H36 H 1.1138 0.5009 0.6714 0.048 Uiso 1 1 calc R U . . .
C41 C 0.9104(2) 0.59870(10) 0.80566(13) 0.0337(5) Uani 1 1 d . . . . .
C42 C 0.9311(2) 0.55276(10) 0.85595(13) 0.0331(5) Uani 1 1 d . . . . .
C43 C 0.8836(2) 0.55104(11) 0.92166(14) 0.0397(6) Uani 1 1 d . . . . .
H43 H 0.9010 0.5205 0.9558 0.048 Uiso 1 1 calc R U . . .
C44 C 0.8109(2) 0.59396(12) 0.93725(15) 0.0451(6) Uani 1 1 d . . . . .
H44 H 0.7795 0.5933 0.9827 0.054 Uiso 1 1 calc R U . . .
C45 C 0.7834(2) 0.63798(12) 0.88684(16) 0.0441(6) Uani 1 1 d . . . . .
H45 H 0.7303 0.6665 0.8968 0.053 Uiso 1 1 calc R U . . .
C46 C 0.8330(2) 0.64077(11) 0.82150(14) 0.0377(5) Uani 1 1 d . . . . .
H46 H 0.8143 0.6713 0.7876 0.045 Uiso 1 1 calc R U . . .
Li1 Li 0.3815(4) 0.6329(2) 0.0758(3) 0.0495(11) Uani 1 1 d . . . . .
O51 O 0.2224(2) 0.66781(12) 0.06891(13) 0.0780(8) Uani 1 1 d . . . . .
C52 C 0.2123(7) 0.7124(4) 0.1278(4) 0.072(3) Uiso 0.550(17) 1 d . . P A 1
H52A H 0.2393 0.6987 0.1820 0.086 Uiso 0.550(17) 1 calc R U P A 1
H52B H 0.2639 0.7448 0.1223 0.086 Uiso 0.550(17) 1 calc R U P A 1
C52' C 0.1846(9) 0.6838(5) 0.1360(5) 0.068(3) Uiso 0.450(17) 1 d . . P A 2
H52C H 0.2564 0.7009 0.1746 0.082 Uiso 0.450(17) 1 calc R U P A 2
H52D H 0.1531 0.6521 0.1605 0.082 Uiso 0.450(17) 1 calc R U P A 2
C53 C 0.0796(6) 0.7243(3) 0.1061(4) 0.126(2) Uani 1 1 d . . . . .
H53A H 0.0624 0.7607 0.1252 0.152 Uiso 0.550(17) 1 calc R U P A 1
H53B H 0.0307 0.6966 0.1273 0.152 Uiso 0.550(17) 1 calc R U P A 1
H53C H 0.0041 0.7149 0.1256 0.152 Uiso 0.450(17) 1 calc R U P A 2
H53D H 0.1084 0.7614 0.1246 0.152 Uiso 0.450(17) 1 calc R U P A 2
C54 C 0.0463(4) 0.7228(2) 0.0215(3) 0.0996(14) Uani 1 1 d . . . . .
H54A H 0.0674 0.7579 0.0001 0.119 Uiso 1 1 calc R U . . .
H54B H -0.0460 0.7156 0.0009 0.119 Uiso 1 1 calc R U . . .
C55 C 0.1230(3) 0.67786(17) 0.0008(2) 0.0740(10) Uani 1 1 d . . . . .
H55A H 0.0700 0.6448 -0.0143 0.089 Uiso 1 1 calc R U . . .
H55B H 0.1590 0.6887 -0.0431 0.089 Uiso 1 1 calc R U . . .
O61 O 0.3709(2) 0.59369(10) -0.01779(13) 0.0668(6) Uani 1 1 d . . . . .
C62 C 0.2736(7) 0.5656(3) -0.0659(5) 0.073(2) Uiso 0.528(9) 1 d . . P B 1
H62A H 0.2258 0.5886 -0.1093 0.088 Uiso 0.528(9) 1 calc R U P B 1
H62B H 0.2139 0.5503 -0.0372 0.088 Uiso 0.528(9) 1 calc R U P B 1
C62' C 0.3122(6) 0.5362(3) -0.0307(4) 0.0470(18) Uiso 0.472(9) 1 d . . P B 2
H62C H 0.3442 0.5127 0.0155 0.056 Uiso 0.472(9) 1 calc R U P B 2
H62D H 0.2179 0.5377 -0.0427 0.056 Uiso 0.472(9) 1 calc R U P B 2
C63 C 0.3556(4) 0.51702(19) -0.0968(2) 0.0839(12) Uani 1 1 d . . . . .
H63A H 0.4082 0.4945 -0.0543 0.101 Uiso 0.528(9) 1 calc R U P B 1
H63B H 0.3029 0.4937 -0.1381 0.101 Uiso 0.528(9) 1 calc R U P B 1
H63C H 0.2810 0.5062 -0.1389 0.101 Uiso 0.472(9) 1 calc R U P B 2
H63D H 0.4100 0.4844 -0.0813 0.101 Uiso 0.472(9) 1 calc R U P B 2
C64 C 0.4282(6) 0.55885(17) -0.1260(3) 0.0966(15) Uani 1 1 d . . . . .
H64A H 0.3764 0.5738 -0.1758 0.116 Uiso 0.528(9) 1 calc R U P B 1
H64B H 0.5068 0.5427 -0.1355 0.116 Uiso 0.528(9) 1 calc R U P B 1
H64C H 0.4045 0.5609 -0.1836 0.116 Uiso 0.472(9) 1 calc R U P B 2
H64D H 0.5215 0.5535 -0.1069 0.116 Uiso 0.472(9) 1 calc R U P B 2
C65 C 0.4626(6) 0.6041(2) -0.0655(3) 0.0492(16) Uiso 0.528(9) 1 d . . P B 1
H65A H 0.5519 0.6008 -0.0343 0.059 Uiso 0.528(9) 1 calc R U P B 1
H65B H 0.4496 0.6407 -0.0900 0.059 Uiso 0.528(9) 1 calc R U P B 1
C65' C 0.3818(13) 0.6076(5) -0.0892(7) 0.099(3) Uiso 0.472(9) 1 d . . P B 2
H65C H 0.4430 0.6382 -0.0853 0.119 Uiso 0.472(9) 1 calc R U P B 2
H65D H 0.2980 0.6197 -0.1217 0.119 Uiso 0.472(9) 1 calc R U P B 2
O71 O 0.41351(19) 0.58709(10) 0.16595(12) 0.0608(6) Uani 1 1 d . . . . .
C72 C 0.5109(4) 0.58487(18) 0.2342(2) 0.0834(12) Uani 1 1 d . . . . .
H72A H 0.5935 0.5793 0.2209 0.100 Uiso 0.507(13) 1 calc R U P C 1
H72B H 0.5151 0.6201 0.2621 0.100 Uiso 0.507(13) 1 calc R U P C 1
H72C H 0.5438 0.6219 0.2505 0.100 Uiso 0.493(13) 1 calc R U P C 2
H72D H 0.5823 0.5619 0.2271 0.100 Uiso 0.493(13) 1 calc R U P C 2
C73 C 0.4923(9) 0.5435(4) 0.2824(5) 0.073(2) Uiso 0.507(13) 1 d . . P C 1
H73A H 0.5034 0.5568 0.3364 0.087 Uiso 0.507(13) 1 calc R U P C 1
H73B H 0.5528 0.5131 0.2825 0.087 Uiso 0.507(13) 1 calc R U P C 1
C73' C 0.4470(10) 0.5592(4) 0.2954(5) 0.074(3) Uiso 0.493(13) 1 d . . P C 2
H73C H 0.5088 0.5376 0.3348 0.089 Uiso 0.493(13) 1 calc R U P C 2
H73D H 0.4079 0.5875 0.3220 0.089 Uiso 0.493(13) 1 calc R U P C 2
C74 C 0.3511(5) 0.5246(2) 0.2467(3) 0.1036(16) Uani 1 1 d . . . . .
H74A H 0.3487 0.4872 0.2254 0.124 Uiso 0.507(13) 1 calc R U P C 1
H74B H 0.3012 0.5255 0.2865 0.124 Uiso 0.507(13) 1 calc R U P C 1
H74C H 0.2705 0.5275 0.2632 0.124 Uiso 0.493(13) 1 calc R U P C 2
H74D H 0.3797 0.4861 0.2527 0.124 Uiso 0.493(13) 1 calc R U P C 2
C75 C 0.3025(7) 0.5630(4) 0.1865(5) 0.062(2) Uiso 0.507(13) 1 d . . P C 1
H75A H 0.2524 0.5916 0.2050 0.074 Uiso 0.507(13) 1 calc R U P C 1
H75B H 0.2467 0.5446 0.1408 0.074 Uiso 0.507(13) 1 calc R U P C 1
C75' C 0.3290(7) 0.5409(3) 0.1652(4) 0.057(2) Uiso 0.493(13) 1 d . . P C 2
H75C H 0.3499 0.5107 0.1334 0.068 Uiso 0.493(13) 1 calc R U P C 2
H75D H 0.2388 0.5516 0.1437 0.068 Uiso 0.493(13) 1 calc R U P C 2
O81 O 0.5090(2) 0.68697(8) 0.08665(14) 0.0596(6) Uani 1 1 d . . . . .
C82 C 0.6429(3) 0.68316(15) 0.1227(2) 0.0700(9) Uani 1 1 d . . . . .
H82A H 0.6730 0.6452 0.1207 0.084 Uiso 1 1 calc R U . . .
H82B H 0.6612 0.6949 0.1778 0.084 Uiso 1 1 calc R U . . .
C83 C 0.7064(4) 0.72005(19) 0.0773(3) 0.0861(13) Uani 1 1 d . . . . .
H83A H 0.7759 0.7409 0.1124 0.103 Uiso 1 1 calc R U . . .
H83B H 0.7424 0.6989 0.0402 0.103 Uiso 1 1 calc R U . . .
C84 C 0.6040(5) 0.75737(19) 0.0350(3) 0.1006(15) Uani 1 1 d . . . . .
H84A H 0.6258 0.7957 0.0504 0.121 Uiso 1 1 calc R U . . .
H84B H 0.5929 0.7540 -0.0219 0.121 Uiso 1 1 calc R U . . .
C85 C 0.4853(4) 0.74099(13) 0.0565(2) 0.0698(9) Uani 1 1 d . . . . .
H85A H 0.4673 0.7659 0.0963 0.084 Uiso 1 1 calc R U . . .
H85B H 0.4117 0.7415 0.0102 0.084 Uiso 1 1 calc R U . . .
O91 O 0.1691(5) 0.7024(3) 0.3415(3) 0.172(2) Uani 1 1 d . . . . .
C92 C 0.1221(7) 0.6515(3) 0.3513(6) 0.168(3) Uani 1 1 d . . . . .
H92A H 0.1124 0.6299 0.3031 0.202 Uiso 1 1 calc R U . . .
H92B H 0.0370 0.6551 0.3622 0.202 Uiso 1 1 calc R U . . .
C93 C 0.2105(9) 0.6233(2) 0.4169(5) 0.149(3) Uani 1 1 d . . . . .
H93A H 0.1726 0.6194 0.4620 0.178 Uiso 1 1 calc R U . . .
H93B H 0.2342 0.5868 0.4012 0.178 Uiso 1 1 calc R U . . .
C94 C 0.3203(6) 0.6602(3) 0.4347(4) 0.136(2) Uani 1 1 d . . . . .
H94A H 0.3308 0.6774 0.4864 0.163 Uiso 1 1 calc R U . . .
H94B H 0.3999 0.6406 0.4334 0.163 Uiso 1 1 calc R U . . .
C95 C 0.2879(5) 0.6998(2) 0.3736(4) 0.120(2) Uani 1 1 d . . . . .
H95A H 0.3176 0.7361 0.3952 0.144 Uiso 1 1 calc R U . . .
H95B H 0.3339 0.6909 0.3334 0.144 Uiso 1 1 calc R U . . .

loop_
_atom_site_aniso_label
_atom_site_aniso_U_11
_atom_site_aniso_U_22
_atom_site_aniso_U_33
_atom_site_aniso_U_23
_atom_site_aniso_U_13
_atom_site_aniso_U_12
B1 0.0431(15) 0.0325(14) 0.0320(13) 0.0018(11) 0.0126(11) 0.0016(11)
B2 0.0360(13) 0.0346(14) 0.0318(13) -0.0035(11) 0.0099(11) -0.0028(11)
C1 0.0366(12) 0.0340(12) 0.0296(12) -0.0012(9) 0.0103(9) 0.0019(9)
C2 0.0404(13) 0.0383(13) 0.0297(12) -0.0017(10) 0.0121(10) 0.0012(10)
C3 0.0442(13) 0.0400(14) 0.0318(12) -0.0018(10) 0.0057(10) -0.0001(11)
C4 0.0520(16) 0.0589(18) 0.0435(15) 0.0063(13) 0.0059(12) 0.0111(14)
C5 0.0635(19) 0.078(2) 0.0459(17) -0.0245(16) 0.0008(14) 0.0029(17)
C6 0.0532(16) 0.0503(17) 0.0604(18) 0.0075(14) 0.0041(14) -0.0143(13)
C11 0.0404(13) 0.0369(13) 0.0368(13) 0.0023(10) 0.0121(10) 0.0012(10)
C12 0.0400(13) 0.0402(14) 0.0404(14) 0.0035(11) 0.0097(11) -0.0006(11)
C13 0.0410(14) 0.0530(17) 0.0571(17) 0.0048(13) 0.0137(13) -0.0032(12)
C14 0.0422(15) 0.0619(19) 0.0684(19) 0.0069(15) 0.0248(14) 0.0053(13)
C15 0.0549(17) 0.0502(17) 0.0635(19) -0.0016(14) 0.0291(15) 0.0079(13)
C16 0.0480(15) 0.0409(14) 0.0497(15) -0.0044(12) 0.0203(12) 0.0008(11)
C21 0.0441(13) 0.0359(13) 0.0297(12) 0.0014(10) 0.0095(10) -0.0016(10)
C22 0.0447(14) 0.0412(14) 0.0344(13) 0.0002(11) 0.0072(11) -0.0020(11)
C23 0.0497(15) 0.0537(17) 0.0493(16) -0.0089(13) 0.0071(13) -0.0116(13)
C24 0.0694(19) 0.0476(17) 0.0513(17) -0.0180(13) 0.0129(15) -0.0140(14)
C25 0.0692(19) 0.0416(15) 0.0461(15) -0.0110(12) 0.0209(14) -0.0019(13)
C26 0.0503(15) 0.0413(14) 0.0416(14) -0.0042(11) 0.0155(12) 0.0006(11)
C31 0.0324(11) 0.0402(13) 0.0286(11) -0.0030(10) 0.0053(9) -0.0016(10)
C32 0.0292(11) 0.0388(13) 0.0302(11) 0.0014(10) 0.0028(9) -0.0021(9)
C33 0.0362(12) 0.0455(14) 0.0361(13) 0.0063(11) 0.0048(10) -0.0010(11)
C34 0.0423(14) 0.0405(14) 0.0508(16) 0.0062(12) 0.0053(12) 0.0047(11)
C35 0.0425(14) 0.0430(15) 0.0451(15) -0.0056(11) 0.0096(11) 0.0037(11)
C36 0.0442(14) 0.0416(14) 0.0359(13) -0.0018(11) 0.0124(11) 0.0031(11)
C41 0.0320(11) 0.0384(13) 0.0298(11) -0.0037(10) 0.0060(9) -0.0022(10)
C42 0.0285(11) 0.0404(13) 0.0290(11) -0.0014(10) 0.0044(9) -0.0046(9)
C43 0.0373(12) 0.0503(15) 0.0315(12) 0.0023(11) 0.0085(10) -0.0048(11)
C44 0.0421(14) 0.0621(17) 0.0351(13) -0.0035(12) 0.0174(11) -0.0047(12)
C45 0.0380(13) 0.0532(16) 0.0445(15) -0.0090(12) 0.0165(11) 0.0024(11)
C46 0.0368(12) 0.0399(13) 0.0374(13) -0.0033(10) 0.0111(10) 0.0015(10)
Li1 0.047(2) 0.058(3) 0.044(2) 0.002(2) 0.011(2) -0.002(2)
O51 0.0582(13) 0.120(2) 0.0511(13) -0.0057(13) 0.0057(10) 0.0324(14)
C53 0.141(5) 0.118(4) 0.133(5) 0.009(4) 0.060(4) 0.058(4)
C54 0.075(3) 0.100(3) 0.115(4) 0.003(3) 0.009(3) 0.026(2)
C55 0.0496(18) 0.084(3) 0.077(2) 0.0056(19) -0.0058(16) 0.0056(17)
O61 0.0669(14) 0.0861(17) 0.0500(12) -0.0199(11) 0.0194(10) -0.0124(12)
C63 0.084(3) 0.096(3) 0.072(2) -0.028(2) 0.022(2) -0.029(2)
C64 0.164(5) 0.073(3) 0.070(2) -0.006(2) 0.062(3) -0.007(3)
O71 0.0505(11) 0.0747(15) 0.0502(12) 0.0152(10) -0.0007(9) -0.0214(10)
C72 0.071(2) 0.085(3) 0.075(2) 0.007(2) -0.0164(19) -0.023(2)
C74 0.101(3) 0.113(4) 0.090(3) 0.039(3) 0.012(3) -0.037(3)
O81 0.0523(12) 0.0462(12) 0.0764(15) 0.0080(10) 0.0086(10) -0.0036(9)
C82 0.0463(17) 0.068(2) 0.094(3) -0.0035(19) 0.0136(17) -0.0018(15)
C83 0.080(3) 0.101(3) 0.092(3) -0.036(2) 0.049(2) -0.028(2)
C84 0.130(4) 0.069(3) 0.115(4) 0.015(3) 0.054(3) -0.017(3)
C85 0.086(2) 0.0445(18) 0.076(2) 0.0031(16) 0.0148(19) 0.0028(16)
O91 0.133(4) 0.212(6) 0.146(4) 0.043(4) -0.012(3) -0.025(4)
C92 0.112(5) 0.145(6) 0.231(9) -0.068(6) 0.012(5) -0.059(5)
C93 0.256(9) 0.057(3) 0.169(6) 0.007(3) 0.120(7) 0.001(4)
C94 0.092(4) 0.133(5) 0.161(6) 0.010(5) -0.008(4) 0.023(4)
C95 0.080(3) 0.103(4) 0.173(6) 0.047(4) 0.021(3) -0.014(3)

loop_
_atom_type_symbol
_atom_type_description
_atom_type_scat_dispersion_real
_atom_type_scat_dispersion_imag
_atom_type_scat_source
C C 0.0033 0.0016 'International Tables Vol C Tables 4.2.6.8 and 6.1.1.4'
H H 0.0000 0.0000 'International Tables Vol C Tables 4.2.6.8 and 6.1.1.4'
B B 0.0013 0.0007 'International Tables Vol C Tables 4.2.6.8 and 6.1.1.4'
Li Li -0.0003 0.0001 'International Tables Vol C Tables 4.2.6.8 and 6.1.1.4'
O O 0.0106 0.0060 'International Tables Vol C Tables 4.2.6.8 and 6.1.1.4'

loop_
_geom_angle_atom_site_label_1
_geom_angle_atom_site_label_2
_geom_angle_atom_site_label_3
_geom_angle
C21 B1 C1 127.4(2)
C21 B1 C11 102.5(2)
C1 B1 C11 129.5(2)
C1 B2 C41 125.4(2)
C1 B2 C31 131.5(2)
C41 B2 C31 102.7(2)
C2 C1 B2 119.6(2)
C2 C1 B1 117.26(19)
B2 C1 B1 86.91(18)
C2 C1 H1 110.4
B2 C1 H1 110.4
B1 C1 H1 110.4
C1 C2 C3 116.96(19)
C1 C2 H2A 108.1
C3 C2 H2A 108.1
C1 C2 H2B 108.1
C3 C2 H2B 108.1
H2A C2 H2B 107.3
C4 C3 C5 109.1(2)
C4 C3 C6 108.6(2)
C5 C3 C6 109.9(3)
C4 C3 C2 111.3(2)
C5 C3 C2 107.1(2)
C6 C3 C2 110.9(2)
C3 C4 H4A 109.5
C3 C4 H4B 109.5
H4A C4 H4B 109.5
C3 C4 H4C 109.5
H4A C4 H4C 109.5
H4B C4 H4C 109.5
C3 C5 H5A 109.5
C3 C5 H5B 109.5
H5A C5 H5B 109.5
C3 C5 H5C 109.5
H5A C5 H5C 109.5
H5B C5 H5C 109.5
C3 C6 H6A 109.5
C3 C6 H6B 109.5
H6A C6 H6B 109.5
C3 C6 H6C 109.5
H6A C6 H6C 109.5
H6B C6 H6C 109.5
C16 C11 C12 116.6(2)
C16 C11 B1 135.2(2)
C12 C11 B1 108.0(2)
C13 C12 C11 122.3(2)
C13 C12 C22 127.2(2)
C11 C12 C22 110.6(2)
C14 C13 C12 119.2(3)
C14 C13 H13 120.4
C12 C13 H13 120.4
C15 C14 C13 119.9(3)
C15 C14 H14 120.1
C13 C14 H14 120.1
C14 C15 C16 121.1(3)
C14 C15 H15 119.5
C16 C15 H15 119.5
C15 C16 C11 120.9(3)
C15 C16 H16 119.5
C11 C16 H16 119.5
C26 C21 C22 117.1(2)
C26 C21 B1 134.3(2)
C22 C21 B1 108.5(2)
C23 C22 C21 121.8(2)
C23 C22 C12 127.7(2)
C21 C22 C12 110.5(2)
C24 C23 C22 119.5(3)
C24 C23 H23 120.2
C22 C23 H23 120.2
C23 C24 C25 120.1(3)
C23 C24 H24 120.0
C25 C24 H24 120.0
C24 C25 C26 120.6(3)
C24 C25 H25 119.7
C26 C25 H25 119.7
C25 C26 C21 120.9(3)
C25 C26 H26 119.5
C21 C26 H26 119.5
C36 C31 C32 116.7(2)
C36 C31 B2 135.1(2)
C32 C31 B2 108.1(2)
C33 C32 C31 121.8(2)
C33 C32 C42 127.8(2)
C31 C32 C42 110.3(2)
C32 C33 C34 119.8(2)
C32 C33 H33 120.1
C34 C33 H33 120.1
C33 C34 C35 119.7(2)
C33 C34 H34 120.2
C35 C34 H34 120.2
C36 C35 C34 120.7(2)
C36 C35 H35 119.7
C34 C35 H35 119.7
C35 C36 C31 121.4(2)
C35 C36 H36 119.3
C31 C36 H36 119.3
C46 C41 C42 117.8(2)
C46 C41 B2 133.4(2)
C42 C41 B2 108.4(2)
C43 C42 C41 121.2(2)
C43 C42 C32 128.3(2)
C41 C42 C32 110.4(2)
C44 C43 C42 119.6(2)
C44 C43 H43 120.2
C42 C43 H43 120.2
C43 C44 C45 120.3(2)
C43 C44 H44 119.9
C45 C44 H44 119.9
C44 C45 C46 120.6(2)
C44 C45 H45 119.7
C46 C45 H45 119.7
C45 C46 C41 120.3(2)
C45 C46 H46 119.9
C41 C46 H46 119.9
O81 Li1 O61 109.1(2)
O81 Li1 O51 108.5(3)
O61 Li1 O51 108.4(2)
O81 Li1 O71 110.6(2)
O61 Li1 O71 113.2(3)
O51 Li1 O71 106.9(2)
C52' O51 C55 110.6(4)
C55 O51 C52 106.7(4)
C52' O51 Li1 121.4(4)
C55 O51 Li1 127.8(3)
C52 O51 Li1 119.7(3)
C53 C52 O51 101.6(6)
C53 C52 H52A 111.5
O51 C52 H52A 111.5
C53 C52 H52B 111.5
O51 C52 H52B 111.5
H52A C52 H52B 109.3
O51 C52' C53 103.8(6)
O51 C52' H52C 111.0
C53 C52' H52C 111.0
O51 C52' H52D 111.0
C53 C52' H52D 111.0
H52C C52' H52D 109.0
C52 C53 C54 104.4(5)
C54 C53 C52' 108.6(5)
C52 C53 H53A 110.9
C54 C53 H53A 110.9
C52 C53 H53B 110.9
C54 C53 H53B 110.9
H53A C53 H53B 108.9
C54 C53 H53C 110.0
C52' C53 H53C 110.0
C54 C53 H53D 110.0
C52' C53 H53D 110.0
H53C C53 H53D 108.3
C53 C54 C55 105.4(4)
C53 C54 H54A 110.7
C55 C54 H54A 110.7
C53 C54 H54B 110.7
C55 C54 H54B 110.7
H54A C54 H54B 108.8
O51 C55 C54 105.6(3)
O51 C55 H55A 110.6
C54 C55 H55A 110.6
O51 C55 H55B 110.6
C54 C55 H55B 110.6
H55A C55 H55B 108.7
C62 O61 C65 104.6(4)
C65' O61 C62' 102.9(6)
C65' O61 Li1 134.1(5)
C62 O61 Li1 132.2(4)
C65 O61 Li1 120.7(3)
C62' O61 Li1 121.7(3)
O61 C62 C63 100.1(5)
O61 C62 H62A 111.7
C63 C62 H62A 111.7
O61 C62 H62B 111.7
C63 C62 H62B 111.7
H62A C62 H62B 109.5
C63 C62' O61 102.3(4)
C63 C62' H62C 111.3
O61 C62' H62C 111.3
C63 C62' H62D 111.3
O61 C62' H62D 111.3
H62C C62' H62D 109.2
C62' C63 C64 111.8(4)
C64 C63 C62 89.6(4)
C64 C63 H63A 113.7
C62 C63 H63A 113.7
C64 C63 H63B 113.7
C62 C63 H63B 113.7
H63A C63 H63B 111.0
C62' C63 H63C 109.2
C64 C63 H63C 109.2
C62' C63 H63D 109.2
C64 C63 H63D 109.2
H63C C63 H63D 107.9
C63 C64 C65' 97.8(5)
C63 C64 C65 108.6(3)
C63 C64 H64A 110.0
C65 C64 H64A 110.0
C63 C64 H64B 110.0
C65 C64 H64B 110.0
H64A C64 H64B 108.4
C63 C64 H64C 112.2
C65' C64 H64C 112.2
C63 C64 H64D 112.2
C65' C64 H64D 112.2
H64C C64 H64D 109.8
O61 C65 C64 101.3(4)
O61 C65 H65A 111.5
C64 C65 H65A 111.5
O61 C65 H65B 111.5
C64 C65 H65B 111.5
H65A C65 H65B 109.3
O61 C65' C64 108.9(8)
O61 C65' H65C 109.9
C64 C65' H65C 109.9
O61 C65' H65D 109.9
C64 C65' H65D 109.9
H65C C65' H65D 108.3
C72 O71 C75' 108.4(3)
C72 O71 C75 104.9(4)
C72 O71 Li1 133.5(3)
C75' O71 Li1 117.8(3)
C75 O71 Li1 117.2(3)
C73 C72 O71 111.9(4)
O71 C72 C73' 104.5(4)
C73 C72 H72A 109.2
O71 C72 H72A 109.2
C73 C72 H72B 109.2
O71 C72 H72B 109.2
H72A C72 H72B 107.9
O71 C72 H72C 110.9
C73' C72 H72C 110.9
O71 C72 H72D 110.9
C73' C72 H72D 110.9
H72C C72 H72D 108.9
C72 C73 C74 104.3(6)
C72 C73 H73A 110.9
C74 C73 H73A 110.9
C72 C73 H73B 110.9
C74 C73 H73B 110.9
H73A C73 H73B 108.9
C74 C73' C72 101.4(6)
C74 C73' H73C 111.5
C72 C73' H73C 111.5
C74 C73' H73D 111.5
C72 C73' H73D 111.5
H73C C73' H73D 109.3
C73' C74 C75' 110.3(5)
C75 C74 C73 104.4(5)
C75 C74 H74A 110.9
C73 C74 H74A 110.9
C75 C74 H74B 110.9
C73 C74 H74B 110.9
H74A C74 H74B 108.9
C73' C74 H74C 109.6
C75' C74 H74C 109.6
C73' C74 H74D 109.6
C75' C74 H74D 109.6
H74C C74 H74D 108.1
C74 C75 O71 106.3(5)
C74 C75 H75A 110.5
O71 C75 H75A 110.5
C74 C75 H75B 110.5
O71 C75 H75B 110.5
H75A C75 H75B 108.7
O71 C75' C74 104.8(5)
O71 C75' H75C 110.8
C74 C75' H75C 110.8
O71 C75' H75D 110.8
C74 C75' H75D 110.8
H75C C75' H75D 108.9
C85 O81 C82 107.1(3)
C85 O81 Li1 123.7(3)
C82 O81 Li1 129.1(2)
O81 C82 C83 105.8(3)
O81 C82 H82A 110.6
C83 C82 H82A 110.6
O81 C82 H82B 110.6
C83 C82 H82B 110.6
H82A C82 H82B 108.7
C84 C83 C82 105.0(3)
C84 C83 H83A 110.7
C82 C83 H83A 110.7
C84 C83 H83B 110.7
C82 C83 H83B 110.7
H83A C83 H83B 108.8
C85 C84 C83 106.8(3)
C85 C84 H84A 110.4
C83 C84 H84A 110.4
C85 C84 H84B 110.4
C83 C84 H84B 110.4
H84A C84 H84B 108.6
O81 C85 C84 105.2(3)
O81 C85 H85A 110.7
C84 C85 H85A 110.7
O81 C85 H85B 110.7
C84 C85 H85B 110.7
H85A C85 H85B 108.8
C95 O91 C92 105.2(6)
O91 C92 C93 109.7(5)
O91 C92 H92A 109.7
C93 C92 H92A 109.7
O91 C92 H92B 109.7
C93 C92 H92B 109.7
H92A C92 H92B 108.2
C94 C93 C92 102.2(5)
C94 C93 H93A 111.3
C92 C93 H93A 111.3
C94 C93 H93B 111.3
C92 C93 H93B 111.3
H93A C93 H93B 109.2
C95 C94 C93 102.9(5)
C95 C94 H94A 111.2
C93 C94 H94A 111.2
C95 C94 H94B 111.2
C93 C94 H94B 111.2
H94A C94 H94B 109.1
O91 C95 C94 113.7(5)
O91 C95 H95A 108.8
C94 C95 H95A 108.8
O91 C95 H95B 108.8
C94 C95 H95B 108.8
H95A C95 H95B 107.7

loop_
_geom_bond_atom_site_label_1
_geom_bond_atom_site_label_2
_geom_bond_distance
B1 C21 1.572(4)
B1 C1 1.577(4)
B1 C11 1.585(4)
B2 C1 1.573(3)
B2 C41 1.576(3)
B2 C31 1.577(4)
C1 C2 1.530(3)
C1 H1 1.0000
C2 C3 1.539(3)
C2 H2A 0.9900
C2 H2B 0.9900
C3 C4 1.520(4)
C3 C5 1.527(4)
C3 C6 1.529(4)
C4 H4A 0.9800
C4 H4B 0.9800
C4 H4C 0.9800
C5 H5A 0.9800
C5 H5B 0.9800
C5 H5C 0.9800
C6 H6A 0.9800
C6 H6B 0.9800
C6 H6C 0.9800
C11 C16 1.394(4)
C11 C12 1.416(4)
C12 C13 1.389(4)
C12 C22 1.469(4)
C13 C14 1.381(4)
C13 H13 0.9500
C14 C15 1.378(5)
C14 H14 0.9500
C15 C16 1.390(4)
C15 H15 0.9500
C16 H16 0.9500
C21 C26 1.396(4)
C21 C22 1.416(4)
C22 C23 1.386(4)
C23 C24 1.377(4)
C23 H23 0.9500
C24 C25 1.385(4)
C24 H24 0.9500
C25 C26 1.389(4)
C25 H25 0.9500
C26 H26 0.9500
C31 C36 1.394(3)
C31 C32 1.426(3)
C32 C33 1.379(4)
C32 C42 1.473(3)
C33 C34 1.385(4)
C33 H33 0.9500
C34 C35 1.388(4)
C34 H34 0.9500
C35 C36 1.386(4)
C35 H35 0.9500
C36 H36 0.9500
C41 C46 1.400(3)
C41 C42 1.419(3)
C42 C43 1.387(3)
C43 C44 1.383(4)
C43 H43 0.9500
C44 C45 1.385(4)
C44 H44 0.9500
C45 C46 1.395(3)
C45 H45 0.9500
C46 H46 0.9500
Li1 O81 1.889(5)
Li1 O61 1.896(5)
Li1 O51 1.900(5)
Li1 O71 1.912(5)
O51 C52' 1.407(8)
O51 C55 1.423(4)
O51 C52 1.534(8)
C52 C53 1.420(9)
C52 H52A 0.9900
C52 H52B 0.9900
C52' C53 1.502(10)
C52' H52C 0.9900
C52' H52D 0.9900
C53 C54 1.452(7)
C53 H53A 0.9900
C53 H53B 0.9900
C53 H53C 0.9900
C53 H53D 0.9900
C54 C55 1.480(6)
C54 H54A 0.9900
C54 H54B 0.9900
C55 H55A 0.9900
C55 H55B 0.9900
O61 C65' 1.346(11)
O61 C62 1.364(8)
O61 C65 1.479(6)
O61 C62' 1.539(7)
C62 C63 1.657(9)
C62 H62A 0.9900
C62 H62B 0.9900
C62' C63 1.446(7)
C62' H62C 0.9900
C62' H62D 0.9900
C63 C64 1.463(6)
C63 H63A 0.9900
C63 H63B 0.9900
C63 H63C 0.9900
C63 H63D 0.9900
C64 C65' 1.507(11)
C64 C65 1.524(7)
C64 H64A 0.9900
C64 H64B 0.9900
C64 H64C 0.9900
C64 H64D 0.9900
C65 H65A 0.9900
C65 H65B 0.9900
C65' H65C 0.9900
C65' H65D 0.9900
O71 C72 1.393(4)
O71 C75' 1.453(7)
O71 C75 1.465(7)
C72 C73 1.373(9)
C72 C73' 1.559(10)
C72 H72A 0.9900
C72 H72B 0.9900
C72 H72C 0.9900
C72 H72D 0.9900
C73 C74 1.570(9)
C73 H73A 0.9900
C73 H73B 0.9900
C73' C74 1.446(9)
C73' H73C 0.9900
C73' H73D 0.9900
C74 C75 1.421(8)
C74 C75' 1.461(8)
C74 H74A 0.9900
C74 H74B 0.9900
C74 H74C 0.9900
C74 H74D 0.9900
C75 H75A 0.9900
C75 H75B 0.9900
C75' H75C 0.9900
C75' H75D 0.9900
O81 C85 1.427(4)
O81 C82 1.433(4)
C82 C83 1.488(5)
C82 H82A 0.9900
C82 H82B 0.9900
C83 C84 1.487(7)
C83 H83A 0.9900
C83 H83B 0.9900
C84 C85 1.483(6)
C84 H84A 0.9900
C84 H84B 0.9900
C85 H85A 0.9900
C85 H85B 0.9900
O91 C95 1.270(6)
O91 C92 1.374(9)
C92 C93 1.479(10)
C92 H92A 0.9900
C92 H92B 0.9900
C93 C94 1.463(9)
C93 H93A 0.9900
C93 H93B 0.9900
C94 C95 1.431(8)
C94 H94A 0.9900
C94 H94B 0.9900
C95 H95A 0.9900
C95 H95B 0.9900

loop_
_geom_torsion_atom_site_label_1
_geom_torsion_atom_site_label_2
_geom_torsion_atom_site_label_3
_geom_torsion_atom_site_label_4
_geom_torsion
C41 B2 C1 C2 -139.1(2)
C31 B2 C1 C2 32.6(4)
C41 B2 C1 B1 101.2(3)
C31 B2 C1 B1 -87.2(3)
C21 B1 C1 C2 146.9(2)
C11 B1 C1 C2 -22.2(4)
C21 B1 C1 B2 -91.2(3)
C11 B1 C1 B2 99.7(3)
B2 C1 C2 C3 79.8(3)
B1 C1 C2 C3 -177.3(2)
C1 C2 C3 C4 62.0(3)
C1 C2 C3 C5 -178.8(2)
C1 C2 C3 C6 -59.0(3)
C21 B1 C11 C16 -175.8(3)
C1 B1 C11 C16 -4.6(5)
C21 B1 C11 C12 0.0(3)
C1 B1 C11 C12 171.1(2)
C16 C11 C12 C13 -2.0(4)
B1 C11 C12 C13 -178.7(2)
C16 C11 C12 C22 176.5(2)
B1 C11 C12 C22 -0.1(3)
C11 C12 C13 C14 0.8(4)
C22 C12 C13 C14 -177.6(3)
C12 C13 C14 C15 1.2(5)
C13 C14 C15 C16 -1.7(5)
C14 C15 C16 C11 0.3(5)
C12 C11 C16 C15 1.5(4)
B1 C11 C16 C15 177.0(3)
C1 B1 C21 C26 3.9(4)
C11 B1 C21 C26 175.4(3)
C1 B1 C21 C22 -171.3(2)
C11 B1 C21 C22 0.2(3)
C26 C21 C22 C23 0.7(4)
B1 C21 C22 C23 176.9(2)
C26 C21 C22 C12 -176.4(2)
B1 C21 C22 C12 -0.2(3)
C13 C12 C22 C23 1.8(5)
C11 C12 C22 C23 -176.7(3)
C13 C12 C22 C21 178.7(3)
C11 C12 C22 C21 0.3(3)
C21 C22 C23 C24 0.0(4)
C12 C22 C23 C24 176.6(3)
C22 C23 C24 C25 -0.5(5)
C23 C24 C25 C26 0.4(5)
C24 C25 C26 C21 0.4(4)
C22 C21 C26 C25 -0.9(4)
B1 C21 C26 C25 -175.8(3)
C1 B2 C31 C36 3.3(5)
C41 B2 C31 C36 176.3(3)
C1 B2 C31 C32 -172.5(2)
C41 B2 C31 C32 0.5(2)
C36 C31 C32 C33 -0.9(3)
B2 C31 C32 C33 175.8(2)
C36 C31 C32 C42 -177.8(2)
B2 C31 C32 C42 -1.1(3)
C31 C32 C33 C34 0.4(4)
C42 C32 C33 C34 176.8(2)
C32 C33 C34 C35 0.2(4)
C33 C34 C35 C36 -0.2(4)
C34 C35 C36 C31 -0.3(4)
C32 C31 C36 C35 0.8(4)
B2 C31 C36 C35 -174.8(3)
C1 B2 C41 C46 1.1(4)
C31 B2 C41 C46 -172.4(3)
C1 B2 C41 C42 173.9(2)
C31 B2 C41 C42 0.3(2)
C46 C41 C42 C43 -4.2(3)
B2 C41 C42 C43 -178.3(2)
C46 C41 C42 C32 173.1(2)
B2 C41 C42 C32 -1.0(3)
C33 C32 C42 C43 1.7(4)
C31 C32 C42 C43 178.4(2)
C33 C32 C42 C41 -175.3(2)
C31 C32 C42 C41 1.4(3)
C41 C42 C43 C44 2.3(4)
C32 C42 C43 C44 -174.5(2)
C42 C43 C44 C45 1.2(4)
C43 C44 C45 C46 -2.7(4)
C44 C45 C46 C41 0.6(4)
C42 C41 C46 C45 2.7(3)
B2 C41 C46 C45 175.0(2)
O81 Li1 O51 C52' -83.8(7)
O61 Li1 O51 C52' 157.8(7)
O71 Li1 O51 C52' 35.5(7)
O81 Li1 O51 C55 101.4(4)
O61 Li1 O51 C55 -17.0(5)
O71 Li1 O51 C55 -139.3(3)
O81 Li1 O51 C52 -48.0(6)
O61 Li1 O51 C52 -166.4(5)
O71 Li1 O51 C52 71.3(6)
C52' O51 C52 C53 -73.5(10)
C55 O51 C52 C53 29.0(8)
Li1 O51 C52 C53 -175.9(5)
C55 O51 C52' C53 -22.0(10)
C52 O51 C52' C53 66.1(10)
Li1 O51 C52' C53 162.4(5)
O51 C52 C53 C54 -39.8(8)
O51 C52 C53 C52' 62.5(9)
O51 C52' C53 C52 -77.2(10)
O51 C52' C53 C54 9.8(10)
C52 C53 C54 C55 37.3(8)
C52' C53 C54 C55 5.0(8)
C52' O51 C55 C54 25.7(7)
C52 O51 C55 C54 -6.5(6)
Li1 O51 C55 C54 -159.0(4)
C53 C54 C55 O51 -17.9(5)
O81 Li1 O61 C65' -36.8(9)
O51 Li1 O61 C65' 81.3(9)
O71 Li1 O61 C65' -160.3(8)
O81 Li1 O61 C62 -153.8(5)
O51 Li1 O61 C62 -35.8(7)
O71 Li1 O61 C62 82.6(6)
O81 Li1 O61 C65 5.5(5)
O51 Li1 O61 C65 123.5(4)
O71 Li1 O61 C65 -118.1(4)
O81 Li1 O61 C62' 158.9(3)
O51 Li1 O61 C62' -83.1(4)
O71 Li1 O61 C62' 35.3(4)
C65' O61 C62 C63 73.7(6)
C65 O61 C62 C63 50.9(5)
C62' O61 C62 C63 -57.2(5)
Li1 O61 C62 C63 -147.4(4)
C65' O61 C62' C63 26.7(7)
C62 O61 C62' C63 75.9(7)
C65 O61 C62' C63 -9.4(6)
Li1 O61 C62' C63 -164.7(3)
O61 C62' C63 C64 -3.0(6)
O61 C62' C63 C62 -58.5(6)
O61 C62 C63 C62' 72.7(6)
O61 C62 C63 C64 -57.5(5)
C62' C63 C64 C65' -18.9(8)
C62 C63 C64 C65' 10.0(7)
C62' C63 C64 C65 13.8(7)
C62 C63 C64 C65 42.7(5)
C65' O61 C65 C64 -63.5(9)
C62 O61 C65 C64 -23.2(6)
C62' O61 C65 C64 16.9(5)
Li1 O61 C65 C64 172.5(3)
C63 C64 C65 O61 -18.1(6)
C65' C64 C65 O61 57.5(8)
C62 O61 C65' C64 -70.3(8)
C65 O61 C65' C64 69.7(10)
C62' O61 C65' C64 -41.3(9)
Li1 O61 C65' C64 152.3(5)
C63 C64 C65' O61 38.2(9)
C65 C64 C65' O61 -73.9(10)
C75' O71 C72 C73 -5.2(9)
C75 O71 C72 C73 26.0(9)
Li1 O71 C72 C73 -179.2(6)
C75' O71 C72 C73' -32.5(8)
C75 O71 C72 C73' -1.3(8)
Li1 O71 C72 C73' 153.4(5)
O71 C72 C73 C74 -12.3(9)
C73' C72 C73 C74 66.4(11)
C73 C72 C73' C74 -79.6(12)
O71 C72 C73' C74 30.3(8)
C72 C73' C74 C75 -46.2(7)
C72 C73' C74 C75' -17.5(8)
C72 C73' C74 C73 60.2(10)
C72 C73 C74 C75 -6.5(8)
C72 C73 C74 C73' -85.2(12)
C72 C73 C74 C75' 24.8(8)
C73' C74 C75 O71 48.0(7)
C75' C74 C75 O71 -69.2(8)
C73 C74 C75 O71 21.6(7)
C72 O71 C75 C74 -29.4(7)
C75' O71 C75 C74 71.7(9)
Li1 O71 C75 C74 171.0(5)
C72 O71 C75' C74 21.6(7)
C75 O71 C75' C74 -66.4(8)
Li1 O71 C75' C74 -163.2(4)
C75 C74 C75' O71 69.3(8)
C73' C74 C75' O71 -0.7(8)
C73 C74 C75' O71 -27.5(7)
O61 Li1 O81 C85 89.5(4)
O51 Li1 O81 C85 -28.4(4)
O71 Li1 O81 C85 -145.3(3)
O61 Li1 O81 C82 -88.8(4)
O51 Li1 O81 C82 153.3(3)
O71 Li1 O81 C82 36.4(4)
C85 O81 C82 C83 -31.7(4)
Li1 O81 C82 C83 146.8(3)
O81 C82 C83 C84 19.1(4)
C82 C83 C84 C85 -0.4(5)
C82 O81 C85 C84 31.2(4)
Li1 O81 C85 C84 -147.4(3)
C83 C84 C85 O81 -18.5(5)
C95 O91 C92 C93 21.2(9)
O91 C92 C93 C94 -8.3(9)
C92 C93 C94 C95 -6.2(8)
C92 O91 C95 C94 -26.7(9)
C93 C94 C95 O91 21.2(9)
